data_4100091
loop_
_publ_author_name
'Barry, Colin G.'
'Day, Cynthia S.'
'Bierbach, Ulrich'

_publ_section_title
;
Duplex Promoted Platination of Adenine-N3 in the Minor Groove of DNA.
Challenging a Longstanding Bioinorganic Paradigm
;
_journal_name_full 'Journal of the American Chemical Society'
_journal_paper_doi 10.1021/ja0451620
_journal_year 2005
_chemical_formula_sum 'C25 H44 N14 O14 Pt S'
_chemical_formula_weight 991.89
_space_group_IT_number 2
_symmetry_cell_setting triclinic
_symmetry_space_group_name_Hall '-P 1'
_symmetry_space_group_name_H-M 'P -1'
_cell_angle_alpha 78.2440(10)
_cell_angle_beta 82.0330(10)
_cell_angle_gamma 70.6720(10)
_cell_formula_units_Z 2
_cell_length_a 10.3067(8)
_cell_length_b 13.3068(10)
_cell_length_c 15.1285(11)
_cell_measurement_temperature 213(2)
_cell_volume 1911.2(2)
_cod_depositor_comments
;
The following automatic conversions were performed:
'_symmetry_cell_setting' value 'Triclinic' changed to 'triclinic'
according to '/home/saulius/struct/CIF-dictionaries/cif_core.dic'
dictionary named 'cif_core.dic' version 2.4.1 from 2010-06-29.

Automatic conversion script
Id: cif_fix_enum 1527 2010-12-29 10:47:43Z saulius 
;
_cod_database_code 4100091

loop_
_symmetry_equiv_pos_as_xyz
'x, y, z'
'-x, -y, -z'

loop_
_atom_site_label
_atom_site_type_symbol
_atom_site_fract_x
_atom_site_fract_y
_atom_site_fract_z
_atom_site_U_iso_or_equiv
_atom_site_adp_type
_atom_site_occupancy
_atom_site_symmetry_multiplicity
_atom_site_calc_flag
_atom_site_refinement_flags
_atom_site_disorder_assembly
_atom_site_disorder_group
Pt1 Pt 0.222246(15) -0.265724(11) -0.300560(10) 0.02918(6) Uani 1 1 d . . .
S1 S 0.43652(12) -0.37746(10) -0.25822(8) 0.0389(2) Uani 1 1 d . . .
N1 N 0.6571(4) -0.4043(4) -0.3729(3) 0.0501(11) Uani 1 1 d . . .
H1N H 0.713(7) -0.386(5) -0.406(4) 0.060 Uiso 1 1 d . . .
N2 N 0.5522(5) -0.2278(4) -0.3543(3) 0.0474(10) Uani 1 1 d . . .
N3 N 0.4609(4) -0.0383(3) -0.1867(3) 0.0440(9) Uani 1 1 d . . .
H3N H 0.440(6) 0.032(5) -0.225(4) 0.053 Uiso 1 1 d . . .
N4 N 0.3202(4) -0.0635(3) 0.0827(3) 0.0396(9) Uani 1 1 d . . .
H4N H 0.306(6) -0.069(5) 0.131(4) 0.047 Uiso 1 1 d . . .
N5 N 0.0316(4) -0.1736(3) -0.3458(3) 0.0398(8) Uani 1 1 d . . .
H5A H -0.0327 -0.2068 -0.3216 0.048 Uiso 1 1 calc R . .
H5B H 0.0054 -0.1077 -0.3285 0.048 Uiso 1 1 calc R . .
N6 N 0.2606(4) -0.3026(3) -0.4275(2) 0.0378(8) Uani 1 1 d . . .
H6A H 0.3202 -0.2693 -0.4604 0.045 Uiso 1 1 calc R . .
H6B H 0.3003 -0.3752 -0.4245 0.045 Uiso 1 1 calc R . .
N1' N 0.0831(4) -0.0958(3) -0.0763(2) 0.0322(7) Uani 1 1 d . . .
C2' C 0.1259(4) -0.1268(3) -0.1558(3) 0.0308(8) Uani 1 1 d . . .
H2' H 0.1277 -0.0717 -0.2054 0.037 Uiso 1 1 calc R . .
N3' N 0.1672(4) -0.2278(3) -0.1740(2) 0.0308(7) Uani 1 1 d . . .
C4' C 0.1639(4) -0.3042(3) -0.1000(3) 0.0303(8) Uani 1 1 d . . .
C5' C 0.1231(4) -0.2790(3) -0.0140(3) 0.0315(8) Uani 1 1 d . . .
C6' C 0.0783(4) -0.1708(3) -0.0020(3) 0.0305(8) Uani 1 1 d . . .
N6' N 0.0333(4) -0.1384(3) 0.0770(3) 0.0392(8) Uani 1 1 d . . .
H6'1 H -0.010(5) -0.053(4) 0.072(4) 0.047 Uiso 1 1 d . . .
H6'2 H 0.034(6) -0.179(5) 0.117(4) 0.047 Uiso 1 1 d . . .
N7' N 0.1334(4) -0.3756(3) 0.0422(3) 0.0393(8) Uani 1 1 d . . .
H7N' H 0.1048 -0.3784 0.0972 0.047 Uiso 1 1 d . . .
C8' C 0.1795(6) -0.4515(4) -0.0101(3) 0.0448(11) Uani 1 1 d . . .
H8' H 0.1969 -0.5254 0.0130 0.054 Uiso 1 1 calc R . .
N9' N 0.1990(4) -0.4138(3) -0.0977(3) 0.0407(9) Uani 1 1 d . . .
C1 C 0.5561(5) -0.3311(4) -0.3344(3) 0.0422(10) Uani 1 1 d . . .
C2 C 0.4658(5) -0.1454(4) -0.3022(4) 0.0460(11) Uani 1 1 d . . .
H2A H 0.3966 -0.1730 -0.2630 0.055 Uiso 1 1 calc R . .
H2B H 0.4170 -0.0813 -0.3437 0.055 Uiso 1 1 calc R . .
C3 C 0.5515(5) -0.1135(4) -0.2437(4) 0.0490(12) Uani 1 1 d . . .
H3A H 0.6064 -0.1783 -0.2056 0.059 Uiso 1 1 calc R . .
H3B H 0.6150 -0.0797 -0.2829 0.059 Uiso 1 1 calc R . .
C4 C 0.4119(4) -0.0522(4) -0.1009(3) 0.0362(9) Uani 1 1 d . . .
C5 C 0.4261(4) -0.1555(3) -0.0430(3) 0.0360(9) Uani 1 1 d . . .
C6 C 0.4785(5) -0.2573(4) -0.0713(4) 0.0428(10) Uani 1 1 d . . .
H6 H 0.5066 -0.2598 -0.1329 0.051 Uiso 1 1 calc R . .
C7 C 0.4897(5) -0.3520(4) -0.0131(4) 0.0479(12) Uani 1 1 d . . .
H7 H 0.5236 -0.4179 -0.0350 0.057 Uiso 1 1 calc R . .
C8 C 0.4504(6) -0.3512(4) 0.0800(4) 0.0510(13) Uani 1 1 d . . .
H8 H 0.4626 -0.4166 0.1208 0.061 Uiso 1 1 calc R . .
C9 C 0.3946(5) -0.2545(4) 0.1106(4) 0.0475(11) Uani 1 1 d . . .
H9 H 0.3657 -0.2536 0.1722 0.057 Uiso 1 1 calc R . .
C10 C 0.3803(4) -0.1566(3) 0.0498(3) 0.0339(9) Uani 1 1 d . . .
C11 C 0.2979(4) 0.0358(4) 0.0297(3) 0.0371(9) Uani 1 1 d . . .
C12 C 0.2328(5) 0.1291(4) 0.0706(4) 0.0439(11) Uani 1 1 d . . .
H12 H 0.2038 0.1218 0.1327 0.053 Uiso 1 1 calc R . .
C13 C 0.2128(5) 0.2282(4) 0.0200(4) 0.0485(12) Uani 1 1 d . . .
H13 H 0.1715 0.2901 0.0471 0.058 Uiso 1 1 calc R . .
C14 C 0.2529(5) 0.2391(4) -0.0713(4) 0.0509(13) Uani 1 1 d . . .
H14 H 0.2363 0.3086 -0.1060 0.061 Uiso 1 1 calc R . .
C15 C 0.3162(5) 0.1511(4) -0.1125(4) 0.0478(11) Uani 1 1 d . . .
H15 H 0.3433 0.1610 -0.1747 0.057 Uiso 1 1 calc R . .
C16 C 0.3417(4) 0.0444(4) -0.0624(3) 0.0378(9) Uani 1 1 d . . .
C17 C 0.6681(7) -0.5175(5) -0.3626(4) 0.0656(17) Uani 1 1 d . . .
H17A H 0.7526 -0.5551 -0.3949 0.098 Uiso 1 1 calc R . .
H17B H 0.5897 -0.5240 -0.3871 0.098 Uiso 1 1 calc R . .
H17C H 0.6694 -0.5491 -0.2989 0.098 Uiso 1 1 calc R . .
C18 C 0.6500(7) -0.1931(5) -0.4255(4) 0.0608(15) Uani 1 1 d . . .
H18A H 0.6442 -0.2157 -0.4815 0.091 Uiso 0.50 1 calc PR . .
H18B H 0.7431 -0.2258 -0.4066 0.091 Uiso 0.50 1 calc PR . .
H18C H 0.6269 -0.1150 -0.4351 0.091 Uiso 0.50 1 calc PR . .
H18D H 0.6986 -0.1553 -0.4007 0.091 Uiso 0.50 1 calc PR . .
H18E H 0.5996 -0.1453 -0.4755 0.091 Uiso 0.50 1 calc PR . .
H18F H 0.7159 -0.2560 -0.4470 0.091 Uiso 0.50 1 calc PR . .
C19 C 0.0429(5) -0.1612(4) -0.4457(3) 0.0476(11) Uani 1 1 d . . .
H19A H 0.0852 -0.1049 -0.4724 0.057 Uiso 1 1 calc R . .
H19B H -0.0489 -0.1401 -0.4678 0.057 Uiso 1 1 calc R . .
C20 C 0.1299(5) -0.2669(4) -0.4722(3) 0.0479(12) Uani 1 1 d . . .
H20A H 0.0814 -0.3208 -0.4532 0.057 Uiso 1 1 calc R . .
H20B H 0.1491 -0.2585 -0.5382 0.057 Uiso 1 1 calc R . .
N7 N -0.1373(5) 0.6306(4) -0.2350(4) 0.0590(12) Uani 1 1 d . . .
O1 O -0.0695(5) 0.5895(4) -0.3007(3) 0.0793(14) Uani 1 1 d . . .
O2 O -0.1507(6) 0.7243(4) -0.2347(4) 0.0988(19) Uani 1 1 d . . .
O3 O -0.2010(7) 0.5807(4) -0.1764(4) 0.105(2) Uani 1 1 d . . .
O4 O 0.3235(5) -0.5417(4) -0.4019(3) 0.0573(10) Uani 1 1 d . . .
H4W1 H 0.300(7) -0.548(5) -0.339(5) 0.069 Uiso 1 1 d . . .
H4W2 H 0.267(8) -0.565(6) -0.397(5) 0.069 Uiso 1 1 d . . .
O5 O 0.8790(4) -0.4159(3) -0.5193(3) 0.0575(10) Uani 1 1 d . . .
H5W1 H 0.8945 -0.3587 -0.5475 0.069 Uiso 1 1 d . . .
H5W2 H 1.0000 -0.5000 -0.5000 0.069 Uiso 1 2 d S . .
O6 O 0.0398(8) -0.3568(5) 0.2240(3) 0.115(2) Uani 1 1 d . . .
O7 O 0.2046(6) 0.4610(4) -0.2300(3) 0.0724(13) Uani 1 1 d . . .
H7W1 H 0.1995 0.5127 -0.2052 0.087 Uiso 1 1 d . . .
N8 N 0.4490(11) -0.1754(8) 0.3873(6) 0.060(3) Uani 0.50 1 d P . .
O8 O 0.4710(5) -0.2667(4) 0.4311(3) 0.0719(12) Uani 1 1 d . . .
O9 O 0.566(2) -0.1421(17) 0.3377(15) 0.157(8) Uiso 0.50 1 d P . .
O9' O 0.4998(15) -0.1675(11) 0.3067(10) 0.108(4) Uiso 0.50 1 d P . .
O10 O 0.3592(12) -0.1006(8) 0.4156(7) 0.102(4) Uani 0.50 1 d P . .
N9 N -0.1107(13) -0.1460(11) 0.3418(7) 0.080(4) Uani 0.50 1 d P . .
O11 O -0.1017(14) -0.2311(8) 0.3675(7) 0.097(4) Uani 0.50 1 d P . .
O12 O -0.1452(16) -0.0584(14) 0.3652(10) 0.157(8) Uani 0.50 1 d P . .
O13 O -0.1311(16) -0.1154(13) 0.2579(11) 0.132(5) Uiso 0.50 1 d P . .
O14 O 0.1644(6) -0.0224(5) 0.2539(4) 0.0795(15) Uani 1 1 d . . .
O15 O 0.317(3) -0.1440(19) 0.2827(17) 0.209(9) Uiso 0.50 1 d P . .
O16 O -0.0044(14) -0.0615(10) 0.3409(9) 0.103(4) Uiso 0.50 1 d P . .
C1X C 0.207(2) -0.0510(13) 0.3857(9) 0.116(8) Uani 0.50 1 d P . .
C2X C 0.2168(16) -0.0670(11) 0.3033(12) 0.071(4) Uani 0.50 1 d P . .
C3X C 0.1115(14) -0.0928(12) 0.2919(8) 0.065(3) Uani 0.50 1 d P . .
C4X C 0.1655(19) -0.1886(10) 0.2841(10) 0.089(6) Uani 0.50 1 d P . .
C5X C 0.013(2) -0.1747(17) 0.3023(15) 0.105(6) Uiso 0.50 1 d P . .
C6X C 0.613(2) -0.1147(18) 0.3434(16) 0.103(6) Uiso 0.50 1 d P . .

loop_
_atom_site_aniso_label
_atom_site_aniso_U_11
_atom_site_aniso_U_22
_atom_site_aniso_U_33
_atom_site_aniso_U_23
_atom_site_aniso_U_13
_atom_site_aniso_U_12
Pt1 0.02939(9) 0.03002(9) 0.02650(9) -0.00791(5) -0.00179(5) -0.00541(6)
S1 0.0326(5) 0.0427(6) 0.0354(6) -0.0092(4) -0.0025(4) -0.0023(4)
N1 0.039(2) 0.065(3) 0.043(2) -0.018(2) 0.0071(18) -0.010(2)
N2 0.049(2) 0.061(3) 0.039(2) -0.025(2) 0.0102(18) -0.022(2)
N3 0.052(2) 0.040(2) 0.041(2) -0.0092(17) -0.0022(18) -0.0155(18)
N4 0.039(2) 0.0347(18) 0.043(2) -0.0092(17) 0.0021(17) -0.0093(15)
N5 0.0345(19) 0.043(2) 0.038(2) -0.0111(16) -0.0064(15) -0.0023(16)
N6 0.040(2) 0.046(2) 0.0263(17) -0.0103(15) -0.0016(15) -0.0086(16)
N1' 0.0309(17) 0.0320(17) 0.0325(18) -0.0091(14) -0.0029(14) -0.0060(14)
C2' 0.0305(19) 0.0282(18) 0.031(2) -0.0051(15) -0.0018(15) -0.0062(15)
N3' 0.0334(17) 0.0290(16) 0.0271(16) -0.0058(13) -0.0030(13) -0.0050(13)
C4' 0.0280(18) 0.0265(18) 0.034(2) -0.0099(15) -0.0009(15) -0.0026(15)
C5' 0.0288(19) 0.0334(19) 0.029(2) -0.0073(15) -0.0001(15) -0.0048(16)
C6' 0.0256(18) 0.0332(19) 0.030(2) -0.0077(15) -0.0024(15) -0.0040(15)
N6' 0.046(2) 0.039(2) 0.0295(19) -0.0103(15) 0.0019(16) -0.0090(17)
N7' 0.049(2) 0.0347(18) 0.0307(19) -0.0045(15) 0.0014(16) -0.0112(16)
C8' 0.058(3) 0.028(2) 0.041(3) -0.0027(18) -0.002(2) -0.007(2)
N9' 0.052(2) 0.0283(17) 0.037(2) -0.0066(15) 0.0004(17) -0.0080(16)
C1 0.034(2) 0.061(3) 0.034(2) -0.019(2) -0.0045(17) -0.010(2)
C2 0.044(3) 0.055(3) 0.044(3) -0.022(2) 0.007(2) -0.018(2)
C3 0.042(3) 0.059(3) 0.056(3) -0.023(2) 0.008(2) -0.024(2)
C4 0.0274(19) 0.043(2) 0.042(2) -0.0091(18) -0.0062(17) -0.0127(17)
C5 0.0260(19) 0.035(2) 0.049(3) -0.0113(18) -0.0092(17) -0.0071(16)
C6 0.045(3) 0.038(2) 0.047(3) -0.014(2) -0.006(2) -0.011(2)
C7 0.049(3) 0.029(2) 0.067(3) -0.014(2) -0.015(2) -0.0052(19)
C8 0.050(3) 0.031(2) 0.068(4) -0.001(2) -0.013(3) -0.007(2)
C9 0.051(3) 0.042(3) 0.049(3) -0.006(2) -0.006(2) -0.014(2)
C10 0.030(2) 0.0300(19) 0.042(2) -0.0067(17) -0.0033(17) -0.0090(16)
C11 0.0252(19) 0.036(2) 0.052(3) -0.0129(19) -0.0026(18) -0.0086(16)
C12 0.033(2) 0.042(2) 0.060(3) -0.020(2) 0.001(2) -0.0109(19)
C13 0.035(2) 0.033(2) 0.078(4) -0.018(2) -0.002(2) -0.0071(18)
C14 0.045(3) 0.032(2) 0.076(4) -0.009(2) -0.003(3) -0.012(2)
C15 0.049(3) 0.038(2) 0.054(3) -0.003(2) -0.007(2) -0.012(2)
C16 0.030(2) 0.035(2) 0.050(3) -0.0068(19) -0.0067(18) -0.0124(17)
C17 0.058(4) 0.061(4) 0.060(4) -0.022(3) 0.009(3) 0.006(3)
C18 0.069(4) 0.077(4) 0.046(3) -0.022(3) 0.014(3) -0.035(3)
C19 0.048(3) 0.053(3) 0.035(2) -0.002(2) -0.013(2) -0.006(2)
C20 0.049(3) 0.060(3) 0.034(2) -0.014(2) -0.009(2) -0.010(2)
N7 0.057(3) 0.057(3) 0.057(3) -0.010(2) -0.006(2) -0.010(2)
O1 0.073(3) 0.114(4) 0.052(3) -0.028(3) 0.007(2) -0.026(3)
O2 0.097(4) 0.066(3) 0.121(5) -0.027(3) 0.042(4) -0.024(3)
O3 0.160(6) 0.070(3) 0.068(3) -0.002(3) 0.033(4) -0.035(4)
O4 0.060(3) 0.060(2) 0.056(2) -0.020(2) -0.009(2) -0.0175(19)
O5 0.049(2) 0.063(2) 0.060(2) -0.0155(19) 0.0013(18) -0.0165(18)
O6 0.183(7) 0.096(4) 0.045(3) -0.018(3) 0.012(3) -0.019(4)
O7 0.114(4) 0.067(3) 0.051(2) -0.017(2) -0.001(2) -0.046(3)
N8 0.065(6) 0.058(5) 0.029(4) 0.009(4) 0.008(4) 0.002(5)
O8 0.071(3) 0.065(3) 0.061(3) -0.002(2) 0.012(2) -0.008(2)
O10 0.106(8) 0.071(6) 0.072(6) -0.002(5) 0.021(6) 0.029(6)
N9 0.082(8) 0.100(9) 0.028(5) -0.013(5) 0.009(5) 0.007(7)
O11 0.176(11) 0.063(5) 0.069(6) 0.045(5) -0.050(7) -0.077(7)
O12 0.123(11) 0.180(14) 0.116(11) -0.078(11) -0.067(9) 0.078(10)
O14 0.083(4) 0.076(3) 0.068(3) -0.006(3) 0.000(3) -0.015(3)
C1X 0.19(2) 0.076(10) 0.036(7) -0.015(6) 0.019(10) 0.008(11)
C2X 0.066(9) 0.050(7) 0.080(10) -0.020(7) 0.022(8) -0.002(6)
C3X 0.059(7) 0.085(9) 0.045(6) -0.002(6) -0.001(5) -0.023(7)
C4X 0.146(15) 0.044(6) 0.068(9) -0.029(6) 0.044(9) -0.027(8)
